data_7006916
loop_
_publ_author_name
'El-Kadri, Oussama M'
'Heeg, Mary Jane'
'Winter, Charles H.'

_publ_section_title
;
 Film growth precursor development for metal nitrides. Synthesis,
 structure, and volatility of molybdenum(VI) and tungsten(VI) complexes
 containing bis(imido)metal fragments and various nitrogen donor
 ligands.
;
_journal_issue 16
_journal_name_full 'Dalton transactions (Cambridge, England : 2003)'
_journal_page_first 1943
_journal_page_last 1953
_journal_paper_doi 10.1039/b515378f
_journal_year 2006
_chemical_formula_sum 'C22 H28 F6 N12 W'
_chemical_formula_weight 758.41
_chemical_name_systematic
;
?
;
_space_group_IT_number 2
_symmetry_cell_setting triclinic
_symmetry_space_group_name_Hall '-P 1'
_symmetry_space_group_name_H-M 'P -1'
_atom_sites_solution_hydrogens geom
_atom_sites_solution_primary direct
_atom_sites_solution_secondary difmap
_audit_creation_method SHELXL-97
_cell_angle_alpha 95.403(2)
_cell_angle_beta 90.521(3)
_cell_angle_gamma 102.089(3)
_cell_formula_units_Z 2
_cell_length_a 9.0230(12)
_cell_length_b 12.6800(19)
_cell_length_c 13.964(2)
_cell_measurement_reflns_used 934
_cell_measurement_temperature 295(2)
_cell_measurement_theta_max 21.0
_cell_measurement_theta_min 2.55
_cell_volume 1554.6(4)
_computing_cell_refinement 'Bruker SAINT'
_computing_data_collection 'Bruker SMART'
_computing_data_reduction 'Bruker SAINT'
_computing_molecular_graphics SHELXTL-Plus
_computing_publication_material SHELXL-97
_computing_structure_refinement 'SHELXL-97 (Sheldrick, 1997)'
_computing_structure_solution 'SHELXS-97 (Sheldrick, 1990)'
_diffrn_ambient_temperature 295(2)
_diffrn_measured_fraction_theta_full 0.922
_diffrn_measured_fraction_theta_max 0.922
_diffrn_measurement_method 'SMART CCD'
_diffrn_radiation_monochromator graphite
_diffrn_radiation_source 'fine-focus sealed tube'
_diffrn_radiation_type MoK\a
_diffrn_radiation_wavelength 0.71073
_diffrn_reflns_av_R_equivalents 0.033
_diffrn_reflns_av_sigmaI/netI 0.1758
_diffrn_reflns_limit_h_max 11
_diffrn_reflns_limit_h_min -11
_diffrn_reflns_limit_k_max 16
_diffrn_reflns_limit_k_min -16
_diffrn_reflns_limit_l_max 18
_diffrn_reflns_limit_l_min 0
_diffrn_reflns_number 11030
_diffrn_reflns_theta_full 28.29
_diffrn_reflns_theta_max 28.29
_diffrn_reflns_theta_min 2.10
_exptl_absorpt_coefficient_mu 3.784
_exptl_absorpt_correction_T_max 0.7034
_exptl_absorpt_correction_T_min 0.5182
_exptl_absorpt_correction_type multi-scan
_exptl_crystal_colour orange
_exptl_crystal_density_diffrn 1.620
_exptl_crystal_density_method 'not measured'
_exptl_crystal_description rod
_exptl_crystal_F_000 744
_exptl_crystal_size_max 0.20
_exptl_crystal_size_mid 0.15
_exptl_crystal_size_min 0.10
_refine_diff_density_max 1.789
_refine_diff_density_min -0.858
_refine_diff_density_rms 0.130
_refine_ls_extinction_method none
_refine_ls_goodness_of_fit_ref 0.819
_refine_ls_hydrogen_treatment mixed
_refine_ls_matrix_type full
_refine_ls_number_parameters 375
_refine_ls_number_reflns 7105
_refine_ls_number_restraints 0
_refine_ls_restrained_S_all 0.819
_refine_ls_R_factor_all 0.1390
_refine_ls_R_factor_gt 0.0503
_refine_ls_shift/su_max 0.000
_refine_ls_shift/su_mean 0.000
_refine_ls_structure_factor_coef Fsqd
_refine_ls_weighting_details 'calc w=1/[\s^2^(Fo^2^)+(0.0559P)^2^+0.0000P] where P=(Fo^2^+2Fc^2^)/3'
_refine_ls_weighting_scheme calc
_refine_ls_wR_factor_gt 0.1028
_refine_ls_wR_factor_ref 0.1212
_reflns_number_gt 3209
_reflns_number_total 7105
_reflns_threshold_expression >2sigma(I)
_cod_data_source_file b515378f.txt
_cod_data_source_block wfle
_cod_depositor_comments
;
The following automatic conversions were performed:
'_exptl_absorpt_correction_type' value 'Multi-scan' changed to
'multi-scan' according to
'/home/saulius/struct/CIF-dictionaries/cif_core.dic' dictionary named
'cif_core.dic' version 2.4.1 from 2010-06-29.

Automatic conversion script
Id: cif_fix_enum 1527 2010-12-29 10:47:43Z saulius 
;
_cod_original_sg_symbol_H-M P-1
_cod_database_code 7006916

loop_
_symmetry_equiv_pos_as_xyz
'x, y, z'
'-x, -y, -z'

loop_
_atom_site_label
_atom_site_type_symbol
_atom_site_fract_x
_atom_site_fract_y
_atom_site_fract_z
_atom_site_U_iso_or_equiv
_atom_site_adp_type
_atom_site_occupancy
_atom_site_symmetry_multiplicity
_atom_site_calc_flag
_atom_site_refinement_flags
_atom_site_disorder_assembly
_atom_site_disorder_group
W1 W 0.17813(4) 0.27253(3) 0.23765(3) 0.05021(15) Uani 1 1 d . . .
N1 N 0.2770(7) 0.1858(5) 0.1727(5) 0.0519(19) Uani 1 1 d . . .
C1 C 0.3377(11) 0.1006(8) 0.1218(8) 0.072(3) Uani 1 1 d . . .
C2 C 0.3972(16) 0.0390(11) 0.1953(11) 0.153(6) Uani 1 1 d . . .
H2A H 0.4730 0.0877 0.2359 0.184 Uiso 1 1 calc R . .
H2B H 0.4410 -0.0169 0.1631 0.184 Uiso 1 1 calc R . .
H2C H 0.3154 0.0069 0.2338 0.184 Uiso 1 1 calc R . .
C3 C 0.2077(15) 0.0228(10) 0.0676(10) 0.122(5) Uani 1 1 d . . .
H3A H 0.1593 -0.0291 0.1102 0.150 Uiso 1 1 d . . .
H3B H 0.2448 -0.0146 0.0135 0.150 Uiso 1 1 d . . .
H3C H 0.1349 0.0616 0.0465 0.150 Uiso 1 1 d . . .
C4 C 0.4583(16) 0.1467(10) 0.0591(12) 0.185(9) Uani 1 1 d . . .
H4A H 0.4165 0.1811 0.0100 0.223 Uiso 1 1 calc R . .
H4B H 0.5034 0.0900 0.0296 0.223 Uiso 1 1 calc R . .
H4C H 0.5342 0.1992 0.0964 0.223 Uiso 1 1 calc R . .
N2 N 0.0269(7) 0.1852(6) 0.2869(5) 0.059(2) Uani 1 1 d . . .
C5 C -0.0780(10) 0.0944(8) 0.3156(7) 0.065(3) Uani 1 1 d . . .
C6 C 0.0122(13) 0.0164(9) 0.3552(9) 0.109(4) Uani 1 1 d . . .
H6A H 0.0796 -0.0034 0.3072 0.131 Uiso 1 1 calc R . .
H6B H -0.0568 -0.0475 0.3714 0.131 Uiso 1 1 calc R . .
H6C H 0.0700 0.0516 0.4117 0.131 Uiso 1 1 calc R . .
C7 C -0.1734(13) 0.0398(10) 0.2298(9) 0.120(5) Uani 1 1 d . . .
H7A H -0.2344 0.0873 0.2088 0.143 Uiso 1 1 calc R . .
H7B H -0.2379 -0.0257 0.2466 0.143 Uiso 1 1 calc R . .
H7C H -0.1090 0.0228 0.1788 0.143 Uiso 1 1 calc R . .
C8 C -0.1732(17) 0.1343(11) 0.3955(11) 0.190(9) Uani 1 1 d . . .
H8A H -0.1076 0.1723 0.4478 0.228 Uiso 1 1 calc R . .
H8B H -0.2413 0.0735 0.4180 0.228 Uiso 1 1 calc R . .
H8C H -0.2305 0.1822 0.3710 0.228 Uiso 1 1 calc R . .
N3 N 0.0998(8) 0.2851(6) 0.0252(6) 0.065(2) Uani 1 1 d . . .
N4 N 0.0480(7) 0.2926(6) 0.1129(5) 0.0539(19) Uani 1 1 d . . .
N5 N -0.0948(8) 0.3008(8) 0.1106(6) 0.085(3) Uani 1 1 d . . .
N6 N -0.1364(9) 0.3018(8) 0.0199(6) 0.085(3) Uani 1 1 d . . .
C9 C -0.0176(10) 0.2922(8) -0.0298(7) 0.059(3) Uani 1 1 d . . .
C10 C -0.0124(10) 0.2853(9) -0.1333(6) 0.054(2) Uani 1 1 d . . .
F1 F 0.0815(8) 0.2383(7) -0.1746(4) 0.129(3) Uani 1 1 d . . .
F2 F -0.1498(7) 0.2465(6) -0.1766(4) 0.116(2) Uani 1 1 d . . .
F3 F 0.0181(8) 0.3874(6) -0.1637(5) 0.124(2) Uani 1 1 d . . .
N7 N 0.2730(9) 0.2704(7) 0.4506(6) 0.076(2) Uani 1 1 d . . .
N8 N 0.3198(8) 0.2966(6) 0.3666(5) 0.055(2) Uani 1 1 d . . .
N9 N 0.4658(10) 0.3248(11) 0.3696(7) 0.136(5) Uani 1 1 d . . .
N10 N 0.5177(10) 0.3222(11) 0.4591(7) 0.134(5) Uani 1 1 d . . .
C11 C 0.3943(12) 0.2840(9) 0.5041(8) 0.067(3) Uani 1 1 d . . .
C12 C 0.3923(13) 0.2689(12) 0.5988(11) 0.090(4) Uani 1 1 d . . .
F4 F 0.2730(10) 0.2385(10) 0.6422(5) 0.196(5) Uani 1 1 d . . .
F5 F 0.4541(18) 0.3455(13) 0.6597(7) 0.287(10) Uani 1 1 d . . .
F6 F 0.475(2) 0.2072(15) 0.6249(8) 0.291(10) Uani 1 1 d . . .
N11 N 0.3508(7) 0.4233(6) 0.1814(5) 0.0544(19) Uani 1 1 d . . .
C13 C 0.3094(10) 0.5071(8) 0.1477(7) 0.061(3) Uani 1 1 d . . .
H13 H 0.2080 0.5115 0.1511 0.073 Uiso 1 1 calc R . .
C14 C 0.4120(12) 0.5911(8) 0.1065(7) 0.072(3) Uani 1 1 d . . .
H14 H 0.3811 0.6495 0.0830 0.086 Uiso 1 1 calc R . .
C15 C 0.5604(11) 0.5791(9) 0.1042(7) 0.076(3) Uani 1 1 d . . .
H15 H 0.6318 0.6309 0.0770 0.092 Uiso 1 1 calc R . .
C16 C 0.6048(11) 0.4981(9) 0.1385(7) 0.070(3) Uani 1 1 d . . .
H16 H 0.7064 0.4937 0.1376 0.084 Uiso 1 1 calc R . .
C17 C 0.5003(8) 0.4208(7) 0.1754(6) 0.055(2) Uani 1 1 d . . .
H17 H 0.5327 0.3625 0.1979 0.066 Uiso 1 1 calc R . .
N12 N 0.0947(7) 0.4237(6) 0.3153(5) 0.0529(19) Uani 1 1 d . . .
C18 C 0.1850(10) 0.5106(8) 0.3607(7) 0.065(3) Uani 1 1 d . . .
H18 H 0.2890 0.5147 0.3595 0.078 Uiso 1 1 calc R . .
C19 C 0.1343(11) 0.5947(8) 0.4093(7) 0.069(3) Uani 1 1 d . . .
H19 H 0.2028 0.6534 0.4403 0.082 Uiso 1 1 calc R . .
C20 C -0.0174(13) 0.5914(9) 0.4117(7) 0.074(3) Uani 1 1 d . . .
H20 H -0.0544 0.6483 0.4428 0.088 Uiso 1 1 calc R . .
C21 C -0.1148(11) 0.5014(9) 0.3668(7) 0.074(3) Uani 1 1 d . . .
H21 H -0.2193 0.4957 0.3677 0.088 Uiso 1 1 calc R . .
C22 C -0.0546(10) 0.4211(8) 0.3211(6) 0.059(2) Uani 1 1 d . . .
H22 H -0.1213 0.3604 0.2919 0.071 Uiso 1 1 calc R . .

loop_
_atom_site_aniso_label
_atom_site_aniso_U_11
_atom_site_aniso_U_22
_atom_site_aniso_U_33
_atom_site_aniso_U_23
_atom_site_aniso_U_13
_atom_site_aniso_U_12
W1 0.03836(18) 0.0589(3) 0.0520(2) 0.00458(17) 0.00359(15) 0.00741(15)
N1 0.052(4) 0.046(4) 0.054(5) -0.009(4) -0.007(4) 0.008(4)
C1 0.060(6) 0.063(7) 0.094(8) -0.013(6) -0.001(6) 0.022(6)
C2 0.148(13) 0.119(12) 0.211(17) -0.001(12) -0.050(12) 0.084(11)
C3 0.117(10) 0.098(10) 0.143(12) -0.047(9) -0.007(9) 0.033(8)
C4 0.179(14) 0.087(10) 0.27(2) -0.024(11) 0.179(15) 0.001(9)
N2 0.049(4) 0.057(5) 0.062(5) 0.008(4) 0.001(4) -0.009(4)
C5 0.053(5) 0.059(7) 0.077(7) 0.011(6) 0.011(5) -0.005(5)
C6 0.109(9) 0.094(9) 0.115(10) 0.043(8) -0.006(8) -0.014(8)
C7 0.104(9) 0.115(11) 0.113(11) 0.023(9) -0.024(8) -0.042(8)
C8 0.200(16) 0.118(12) 0.229(18) -0.014(12) 0.172(15) -0.009(11)
N3 0.049(4) 0.075(6) 0.069(6) -0.006(5) 0.013(4) 0.012(4)
N4 0.046(4) 0.067(5) 0.051(5) -0.005(4) 0.004(4) 0.022(4)
N5 0.053(5) 0.133(8) 0.074(7) 0.020(6) 0.015(5) 0.031(5)
N6 0.063(5) 0.154(9) 0.045(5) 0.010(6) -0.006(4) 0.036(5)
C9 0.046(5) 0.079(7) 0.053(7) 0.012(5) 0.005(5) 0.014(5)
C10 0.052(5) 0.072(7) 0.036(6) 0.011(5) 0.009(5) 0.002(5)
F1 0.142(6) 0.210(8) 0.055(4) 0.008(5) 0.017(4) 0.086(6)
F2 0.095(5) 0.165(7) 0.073(4) 0.000(4) -0.018(4) 0.002(4)
F3 0.133(6) 0.139(7) 0.101(5) 0.057(5) 0.003(4) 0.015(5)
N7 0.053(5) 0.110(7) 0.059(6) 0.007(5) -0.008(5) 0.001(5)
N8 0.046(4) 0.072(6) 0.047(5) 0.011(4) 0.010(4) 0.012(4)
N9 0.057(6) 0.255(14) 0.084(8) 0.073(9) -0.006(5) -0.019(7)
N10 0.059(6) 0.257(14) 0.081(8) 0.075(9) -0.016(6) -0.006(7)
C11 0.064(7) 0.086(8) 0.049(7) -0.005(6) -0.004(6) 0.013(6)
C12 0.056(6) 0.105(10) 0.098(12) 0.010(9) 0.018(7) -0.008(7)
F4 0.133(7) 0.339(14) 0.082(6) 0.074(7) 0.018(5) -0.048(8)
F5 0.330(19) 0.340(18) 0.078(7) -0.022(9) -0.014(8) -0.167(16)
F6 0.40(2) 0.49(2) 0.116(9) 0.164(13) 0.086(10) 0.34(2)
N11 0.043(4) 0.055(5) 0.063(5) 0.003(4) 0.010(4) 0.005(4)
C13 0.060(6) 0.058(7) 0.067(7) -0.001(5) 0.010(5) 0.019(5)
C14 0.083(7) 0.068(7) 0.065(7) 0.022(6) 0.019(6) 0.012(6)
C15 0.060(6) 0.094(9) 0.066(7) 0.017(6) 0.005(5) -0.009(6)
C16 0.056(6) 0.085(8) 0.069(7) 0.016(6) 0.010(5) 0.012(6)
C17 0.035(4) 0.059(6) 0.069(7) 0.012(5) 0.005(4) 0.004(4)
N12 0.042(4) 0.051(5) 0.061(5) 0.004(4) 0.005(4) 0.001(4)
C18 0.052(5) 0.081(8) 0.064(7) 0.019(6) 0.020(5) 0.017(6)
C19 0.074(7) 0.073(7) 0.058(7) 0.004(6) 0.013(5) 0.012(6)
C20 0.095(8) 0.073(8) 0.059(7) 0.002(6) 0.008(6) 0.035(7)
C21 0.054(6) 0.090(8) 0.077(8) 0.013(7) 0.019(6) 0.014(6)
C22 0.054(5) 0.073(7) 0.048(6) 0.006(5) -0.006(5) 0.009(5)

loop_
_atom_type_symbol
_atom_type_description
_atom_type_scat_dispersion_real
_atom_type_scat_dispersion_imag
_atom_type_scat_source
C C 0.0033 0.0016 'International Tables Vol C Tables 4.2.6.8 and 6.1.1.4'
H H 0.0000 0.0000 'International Tables Vol C Tables 4.2.6.8 and 6.1.1.4'
N N 0.0061 0.0033 'International Tables Vol C Tables 4.2.6.8 and 6.1.1.4'
F F 0.0171 0.0103 'International Tables Vol C Tables 4.2.6.8 and 6.1.1.4'
W W -0.8490 6.8722 'International Tables Vol C Tables 4.2.6.8 and 6.1.1.4'

loop_
_geom_angle_atom_site_label_1
_geom_angle_atom_site_label_2
_geom_angle_atom_site_label_3
_geom_angle
_geom_angle_site_symmetry_1
_geom_angle_site_symmetry_3
_geom_angle_publ_flag
N2 W1 N1 104.5(3) . . ?
N2 W1 N4 94.4(3) . . ?
N1 W1 N4 93.3(3) . . ?
N2 W1 N8 94.2(3) . . ?
N1 W1 N8 95.8(3) . . ?
N4 W1 N8 165.5(3) . . ?
N2 W1 N12 89.6(3) . . ?
N1 W1 N12 165.8(3) . . ?
N4 W1 N12 86.8(2) . . ?
N8 W1 N12 81.5(3) . . ?
N2 W1 N11 166.5(3) . . ?
N1 W1 N11 88.6(3) . . ?
N4 W1 N11 81.5(3) . . ?
N8 W1 N11 87.4(3) . . ?
N12 W1 N11 77.4(2) . . ?
C1 N1 W1 170.7(6) . . ?
N1 C1 C4 110.2(9) . . ?
N1 C1 C2 108.0(9) . . ?
C4 C1 C2 110.9(11) . . ?
N1 C1 C3 107.7(8) . . ?
C4 C1 C3 113.0(11) . . ?
C2 C1 C3 106.9(10) . . ?
C5 N2 W1 165.8(7) . . ?
N2 C5 C7 108.5(8) . . ?
N2 C5 C8 108.4(9) . . ?
C7 C5 C8 112.0(10) . . ?
N2 C5 C6 108.3(8) . . ?
C7 C5 C6 110.3(9) . . ?
C8 C5 C6 109.2(11) . . ?
N4 N3 C9 103.3(7) . . ?
N5 N4 N3 110.6(7) . . ?
N5 N4 W1 126.6(6) . . ?
N3 N4 W1 122.3(5) . . ?
N4 N5 N6 108.0(7) . . ?
C9 N6 N5 105.4(7) . . ?
N6 C9 N3 112.6(8) . . ?
N6 C9 C10 125.0(9) . . ?
N3 C9 C10 122.4(8) . . ?
F1 C10 F2 108.6(9) . . ?
F1 C10 F3 104.7(8) . . ?
F2 C10 F3 99.5(8) . . ?
F1 C10 C9 119.0(9) . . ?
F2 C10 C9 112.8(8) . . ?
F3 C10 C9 110.2(8) . . ?
C11 N7 N8 105.3(8) . . ?
N9 N8 N7 109.4(8) . . ?
N9 N8 W1 125.2(7) . . ?
N7 N8 W1 124.8(6) . . ?
N8 N9 N10 109.5(8) . . ?
C11 N10 N9 102.8(9) . . ?
N7 C11 N10 112.9(10) . . ?
N7 C11 C12 123.3(11) . . ?
N10 C11 C12 123.6(10) . . ?
F4 C12 F6 102.5(14) . . ?
F4 C12 F5 97.9(13) . . ?
F6 C12 F5 92.6(14) . . ?
F4 C12 C11 123.0(12) . . ?
F6 C12 C11 115.6(12) . . ?
F5 C12 C11 119.7(13) . . ?
C13 N11 C17 116.0(8) . . ?
C13 N11 W1 124.4(6) . . ?
C17 N11 W1 119.4(6) . . ?
N11 C13 C14 123.5(9) . . ?
C15 C14 C13 115.0(9) . . ?
C16 C15 C14 122.8(10) . . ?
C15 C16 C17 118.8(10) . . ?
C16 C17 N11 123.9(9) . . ?
C18 N12 C22 115.4(8) . . ?
C18 N12 W1 124.9(6) . . ?
C22 N12 W1 119.6(6) . . ?
N12 C18 C19 124.1(9) . . ?
C20 C19 C18 119.3(10) . . ?
C19 C20 C21 118.2(10) . . ?
C22 C21 C20 118.5(9) . . ?
N12 C22 C21 124.5(9) . . ?

loop_
_geom_bond_atom_site_label_1
_geom_bond_atom_site_label_2
_geom_bond_distance
_geom_bond_site_symmetry_2
_geom_bond_publ_flag
W1 N2 1.757(6) . ?
W1 N1 1.751(7) . ?
W1 N4 2.156(7) . ?
W1 N8 2.160(7) . ?
W1 N12 2.376(7) . ?
W1 N11 2.399(7) . ?
N1 C1 1.442(11) . ?
C1 C4 1.463(14) . ?
C1 C2 1.506(15) . ?
C1 C3 1.510(14) . ?
N2 C5 1.421(10) . ?
C5 C7 1.494(13) . ?
C5 C8 1.527(14) . ?
C5 C6 1.542(13) . ?
N3 N4 1.317(9) . ?
N3 C9 1.327(10) . ?
N4 N5 1.315(9) . ?
N5 N6 1.320(10) . ?
N6 C9 1.303(10) . ?
C9 C10 1.441(12) . ?
C10 F1 1.249(10) . ?
C10 F2 1.349(10) . ?
C10 F3 1.374(10) . ?
N7 C11 1.291(11) . ?
N7 N8 1.299(9) . ?
N8 N9 1.290(10) . ?
N9 N10 1.337(11) . ?
N10 C11 1.309(12) . ?
C11 C12 1.354(15) . ?
C12 F4 1.248(12) . ?
C12 F6 1.264(14) . ?
C12 F5 1.259(14) . ?
N11 C13 1.321(10) . ?
N11 C17 1.359(9) . ?
C13 C14 1.426(12) . ?
C14 C15 1.379(13) . ?
C15 C16 1.307(12) . ?
C16 C17 1.354(11) . ?
N12 C18 1.327(11) . ?
N12 C22 1.344(10) . ?
C18 C19 1.372(12) . ?
C19 C20 1.361(13) . ?
C20 C21 1.380(13) . ?
C21 C22 1.362(12) . ?
